data_4072121
loop_
_publ_author_name
'Siemeling, Ulrich'
'Rother, Dag'
'Bruhn, Clemens'

_publ_section_title
;
 Reactions of Gold(I) Acetylides with 1,1&#x2032;-Diisocyanoferrocene:
 From Orthodox to Unorthodox Behavior
;
_journal_issue 24
_journal_name_full Organometallics
_journal_page_first 6419
_journal_paper_doi 10.1021/om8005992
_journal_volume 27
_journal_year 2008
_chemical_formula_moiety '2(C30 H22 Au2 Fe N2 O2), C H2 Cl2'
_chemical_formula_sum 'C61 H46 Au4 Cl2 Fe2 N4 O4'
_chemical_formula_weight 1869.50
_chemical_name_systematic
; 
 ? 
;
_space_group_IT_number 2
_symmetry_cell_setting triclinic
_symmetry_Int_Tables_number 2
_symmetry_space_group_name_Hall '-P 1'
_symmetry_space_group_name_H-M 'P -1'
_atom_sites_solution_hydrogens geom
_atom_sites_solution_primary direct
_atom_sites_solution_secondary difmap
_audit_creation_method SHELXL-97
_cell_angle_alpha 87.290(12)
_cell_angle_beta 81.080(11)
_cell_angle_gamma 84.569(12)
_cell_formula_units_Z 1
_cell_length_a 8.4412(12)
_cell_length_b 11.8387(18)
_cell_length_c 14.197(2)
_cell_measurement_reflns_used 5006
_cell_measurement_temperature 173(2)
_cell_measurement_theta_max 25.32
_cell_measurement_theta_min 1.73
_cell_volume 1394.5(4)
_computing_structure_refinement 'SHELXL-97 (Sheldrick, 1997)'
_computing_structure_solution 'SHELXS-97 (Sheldrick, 1990)'
_diffrn_ambient_temperature 173(2)
_diffrn_detector 'image plate (34 cm diameter)'
_diffrn_detector_area_resol_mean 6.67
_diffrn_detector_type STOE
_diffrn_measured_fraction_theta_full 0.933
_diffrn_measured_fraction_theta_max 0.933
_diffrn_measurement_details ' 180 frames, detector distance = 135 mm'
_diffrn_measurement_device '2-circle goniometer'
_diffrn_measurement_device_type 'STOE IPDS 2'
_diffrn_measurement_method 'rotation method'
_diffrn_radiation_collimation '0.5 mm diameter, multiple pinhole'
_diffrn_radiation_monochromator 'plane graphite'
_diffrn_radiation_polarisn_norm 0
_diffrn_radiation_type 'Mo K\a'
_diffrn_radiation_wavelength 0.71073
_diffrn_reflns_av_R_equivalents 0.0995
_diffrn_reflns_av_sigmaI/netI 0.1555
_diffrn_reflns_limit_h_max 10
_diffrn_reflns_limit_h_min -9
_diffrn_reflns_limit_k_max 14
_diffrn_reflns_limit_k_min -14
_diffrn_reflns_limit_l_max 16
_diffrn_reflns_limit_l_min -17
_diffrn_reflns_number 9181
_diffrn_reflns_theta_full 25.23
_diffrn_reflns_theta_max 25.23
_diffrn_reflns_theta_min 1.45
_diffrn_source 'sealed X-ray tube, 12 x 0.4 mm long-fine focus'
_diffrn_source_current 32
_diffrn_source_power 1.60
_diffrn_source_voltage 50
_diffrn_standards_decay_% none
_exptl_absorpt_coefficient_mu 11.134
_exptl_absorpt_correction_T_max 0.7052
_exptl_absorpt_correction_T_min 0.1265
_exptl_absorpt_correction_type integration
_exptl_absorpt_process_details 'X-red ver. 1.31 (Stoe & Cie. 2005)'
_exptl_crystal_colour yellow
_exptl_crystal_density_diffrn 2.226
_exptl_crystal_density_method 'not measured'
_exptl_crystal_description plate
_exptl_crystal_F_000 874
_exptl_crystal_size_max 0.53
_exptl_crystal_size_mid 0.10
_exptl_crystal_size_min 0.03
_refine_diff_density_max 1.679
_refine_diff_density_min -2.375
_refine_diff_density_rms 0.288
_refine_ls_extinction_method none
_refine_ls_goodness_of_fit_ref 0.820
_refine_ls_hydrogen_treatment constr
_refine_ls_matrix_type full
_refine_ls_number_parameters 349
_refine_ls_number_reflns 4698
_refine_ls_number_restraints 1
_refine_ls_restrained_S_all 0.821
_refine_ls_R_factor_all 0.1034
_refine_ls_R_factor_gt 0.0614
_refine_ls_shift/su_max 0.000
_refine_ls_shift/su_mean 0.000
_refine_ls_structure_factor_coef Fsqd
_refine_ls_weighting_details 'calc w=1/[\s^2^(Fo^2^)+(0.0683P)^2^+0.0000P] where P=(Fo^2^+2Fc^2^)/3'
_refine_ls_weighting_scheme calc
_refine_ls_wR_factor_gt 0.1363
_refine_ls_wR_factor_ref 0.1478
_reflns_number_gt 2523
_reflns_number_total 4698
_reflns_threshold_expression >2sigma(I)
_cod_data_source_file om8005992_si_001.cif
_cod_data_source_block i0408
_cod_original_cell_volume 1394.6(4)
_cod_database_code 4072121

loop_
_symmetry_equiv_pos_as_xyz
'x, y, z'
'-x, -y, -z'

loop_
_atom_site_label
_atom_site_type_symbol
_atom_site_fract_x
_atom_site_fract_y
_atom_site_fract_z
_atom_site_U_iso_or_equiv
_atom_site_adp_type
_atom_site_occupancy
_atom_site_symmetry_multiplicity
_atom_site_calc_flag
_atom_site_refinement_flags
C1 C -0.193(3) 0.4430(17) 0.1502(13) 0.063(6) Uani 1 1 d .
C2 C -0.453(2) 0.3351(17) 0.1916(11) 0.044(5) Uani 1 1 d .
C3 C -0.452(2) 0.2170(16) 0.1974(12) 0.047(5) Uani 1 1 d .
H3A H -0.3603 0.1632 0.1894 0.056 Uiso 1 1 calc R
C4 C -0.620(2) 0.1930(17) 0.2184(12) 0.053(5) Uani 1 1 d .
H4A H -0.6633 0.1215 0.2219 0.064 Uiso 1 1 calc R
C5 C -0.703(3) 0.302(2) 0.2322(15) 0.075(8) Uani 1 1 d .
H5A H -0.8157 0.3120 0.2524 0.090 Uiso 1 1 calc R
C6 C -0.612(3) 0.3878(15) 0.2150(12) 0.049(5) Uani 1 1 d .
H6A H -0.6457 0.4666 0.2177 0.059 Uiso 1 1 calc R
C7 C -0.405(2) 0.3269(19) 0.4203(11) 0.047(5) Uani 1 1 d .
C8 C -0.409(2) 0.2076(17) 0.4247(12) 0.042(5) Uani 1 1 d .
H8A H -0.3193 0.1527 0.4136 0.050 Uiso 1 1 calc R
C9 C -0.572(2) 0.1852(18) 0.4489(12) 0.052(5) Uani 1 1 d .
H9A H -0.6101 0.1117 0.4556 0.062 Uiso 1 1 calc R
C10 C -0.673(2) 0.2906(16) 0.4617(12) 0.045(5) Uani 1 1 d .
H10A H -0.7869 0.2989 0.4804 0.054 Uiso 1 1 calc R
C11 C -0.5705(19) 0.3787(16) 0.4410(11) 0.041(4) Uani 1 1 d .
H11A H -0.6029 0.4578 0.4406 0.050 Uiso 1 1 calc R
C12 C -0.161(2) 0.4450(19) 0.3876(13) 0.054(6) Uani 1 1 d .
C13 C 0.196(3) 0.6107(18) 0.0937(12) 0.071(8) Uani 1 1 d .
C14 C 0.312(2) 0.6597(16) 0.0752(12) 0.043(5) Uani 1 1 d .
C15 C 0.460(2) 0.7173(18) 0.0598(11) 0.045(5) Uani 1 1 d .
C16 C 0.608(2) 0.6596(15) 0.0189(12) 0.046(5) Uani 1 1 d .
H16A H 0.6147 0.5813 0.0056 0.055 Uiso 1 1 calc R
C17 C 0.743(2) 0.7195(16) -0.0013(11) 0.048(5) Uani 1 1 d .
H17A H 0.8428 0.6796 -0.0254 0.057 Uiso 1 1 calc R
C18 C 0.739(2) 0.8345(15) 0.0120(12) 0.044(5) Uani 1 1 d .
C19 C 0.596(2) 0.8928(15) 0.0548(13) 0.048(5) Uani 1 1 d .
H19A H 0.5919 0.9711 0.0677 0.057 Uiso 1 1 calc R
C20 C 0.459(2) 0.8332(15) 0.0782(11) 0.042(5) Uani 1 1 d .
H20A H 0.3614 0.8724 0.1074 0.051 Uiso 1 1 calc R
C21 C 1.019(3) 0.8484(19) -0.0597(15) 0.071(6) Uani 1 1 d .
H21A H 1.0117 0.8452 -0.1277 0.085 Uiso 1 1 calc R
H21B H 1.0413 0.7714 -0.0336 0.085 Uiso 1 1 calc R
H21C H 1.1067 0.8943 -0.0517 0.085 Uiso 1 1 calc R
C22 C 0.202(2) 0.6334(16) 0.3674(13) 0.049(5) Uani 1 1 d .
C23 C 0.318(2) 0.6898(15) 0.3490(12) 0.043(4) Uani 1 1 d .
C24 C 0.453(2) 0.7525(16) 0.3247(13) 0.041(5) Uani 1 1 d .
C25 C 0.608(3) 0.6984(15) 0.2930(14) 0.057(6) Uani 1 1 d .
H25A H 0.6203 0.6182 0.2882 0.069 Uiso 1 1 calc R
C26 C 0.744(2) 0.7611(15) 0.2681(13) 0.046(5) Uani 1 1 d .
H26A H 0.8451 0.7217 0.2447 0.055 Uiso 1 1 calc R
C27 C 0.736(2) 0.8755(17) 0.2765(12) 0.050(5) Uani 1 1 d .
C28 C 0.584(2) 0.9336(15) 0.3122(12) 0.051(5) Uani 1 1 d .
H28A H 0.5748 1.0135 0.3193 0.062 Uiso 1 1 calc R
C29 C 0.446(2) 0.8728(14) 0.3368(11) 0.038(4) Uani 1 1 d .
H29A H 0.3462 0.9125 0.3619 0.046 Uiso 1 1 calc R
C30 C 1.013(3) 0.8911(19) 0.2115(18) 0.082(8) Uani 1 1 d .
H30A H 0.9999 0.8475 0.1567 0.098 Uiso 1 1 calc R
H30B H 1.0584 0.8403 0.2589 0.098 Uiso 1 1 calc R
H30C H 1.0860 0.9501 0.1903 0.098 Uiso 1 1 calc R
Au1 Au -0.00049(9) 0.52460(6) 0.12391(5) 0.0483(3) Uani 1 1 d .
Au2 Au 0.01912(9) 0.53742(6) 0.37619(5) 0.0475(2) Uani 1 1 d .
Fe1 Fe -0.5429(3) 0.2812(2) 0.32563(15) 0.0394(6) Uani 1 1 d .
N1 N -0.308(2) 0.3915(14) 0.1709(10) 0.046(4) Uani 1 1 d .
N2 N -0.2726(18) 0.3892(12) 0.4021(10) 0.041(4) Uani 1 1 d .
O1 O 0.8679(15) 0.8995(11) -0.0092(9) 0.053(3) Uani 1 1 d .
O2 O 0.8554(15) 0.9445(12) 0.2543(11) 0.069(4) Uani 1 1 d .
Cl1 Cl -0.9615(9) 0.0804(10) 0.4200(7) 0.146(4) Uani 1 1 d D
C31 C -0.984(6) 0.059(3) 0.544(2) 0.078(13) Uiso 0.50 1 d PD
H31A H -1.0685 0.1153 0.5743 0.094 Uiso 0.50 1 calc PR
H31B H -0.8821 0.0707 0.5666 0.094 Uiso 0.50 1 calc PR

loop_
_atom_site_aniso_label
_atom_site_aniso_U_11
_atom_site_aniso_U_22
_atom_site_aniso_U_33
_atom_site_aniso_U_23
_atom_site_aniso_U_13
_atom_site_aniso_U_12
C1 0.111(19) 0.038(12) 0.040(10) -0.007(9) -0.023(12) 0.019(13)
C2 0.040(10) 0.063(13) 0.025(8) 0.005(8) 0.009(7) -0.008(9)
C3 0.053(11) 0.043(11) 0.040(10) -0.012(8) 0.013(9) -0.006(9)
C4 0.063(13) 0.049(12) 0.044(10) -0.002(8) -0.002(9) 0.002(10)
C5 0.053(12) 0.12(2) 0.051(12) -0.007(13) -0.016(10) 0.017(14)
C6 0.089(14) 0.027(9) 0.035(9) 0.010(7) -0.012(9) -0.021(10)
C7 0.046(10) 0.074(15) 0.026(8) 0.001(9) -0.013(8) -0.017(11)
C8 0.037(10) 0.049(12) 0.040(9) 0.004(8) -0.008(8) -0.006(9)
C9 0.062(12) 0.062(13) 0.033(9) 0.002(8) -0.014(9) 0.000(11)
C10 0.043(10) 0.051(12) 0.040(10) 0.002(8) 0.003(8) -0.019(9)
C11 0.033(9) 0.059(12) 0.032(8) 0.005(8) -0.013(7) 0.004(8)
C12 0.032(10) 0.084(16) 0.045(10) -0.011(10) -0.017(8) 0.025(11)
C13 0.117(19) 0.054(13) 0.021(9) 0.019(8) 0.025(11) 0.029(14)
C14 0.060(12) 0.036(10) 0.028(9) 0.004(7) 0.004(9) -0.001(9)
C15 0.050(11) 0.062(13) 0.025(8) 0.000(8) -0.012(8) -0.009(10)
C16 0.080(13) 0.029(9) 0.034(9) 0.003(7) -0.019(9) -0.021(10)
C17 0.062(12) 0.048(11) 0.032(9) -0.001(8) -0.004(8) -0.005(10)
C18 0.045(10) 0.045(11) 0.042(10) -0.004(8) -0.009(8) 0.000(9)
C19 0.050(11) 0.029(9) 0.064(12) -0.003(8) -0.007(10) -0.005(9)
C20 0.058(11) 0.037(10) 0.027(8) -0.004(7) 0.004(8) 0.008(9)
C21 0.084(15) 0.063(14) 0.065(13) -0.003(10) -0.021(12) 0.014(12)
C22 0.061(12) 0.038(11) 0.052(11) -0.011(9) -0.015(10) -0.012(10)
C23 0.055(11) 0.037(10) 0.039(9) -0.005(8) -0.013(8) -0.003(9)
C24 0.033(9) 0.041(11) 0.046(10) 0.007(8) -0.005(8) -0.001(8)
C25 0.074(14) 0.022(9) 0.073(13) 0.001(9) 0.002(11) -0.008(10)
C26 0.031(9) 0.039(11) 0.068(12) -0.017(9) -0.008(8) 0.004(8)
C27 0.049(11) 0.057(12) 0.040(10) -0.015(8) -0.001(9) 0.009(10)
C28 0.068(12) 0.035(10) 0.044(10) 0.006(8) 0.013(9) -0.006(9)
C29 0.042(9) 0.034(9) 0.037(9) 0.007(7) -0.005(8) -0.002(8)
C30 0.069(14) 0.052(13) 0.114(19) 0.022(13) 0.010(14) 0.002(11)
Au1 0.0541(5) 0.0450(5) 0.0424(4) 0.0023(3) 0.0006(3) -0.0024(4)
Au2 0.0455(4) 0.0494(5) 0.0476(4) -0.0021(4) -0.0053(3) -0.0077(4)
Fe1 0.0411(13) 0.0439(14) 0.0333(12) -0.0025(10) -0.0057(10) -0.0030(11)
N1 0.054(9) 0.049(10) 0.036(8) -0.006(7) -0.007(7) -0.013(8)
N2 0.041(8) 0.039(9) 0.039(8) -0.004(6) 0.009(7) -0.012(7)
O1 0.050(7) 0.054(8) 0.054(7) -0.004(6) -0.001(6) -0.010(6)
O2 0.045(7) 0.059(9) 0.098(11) 0.003(8) 0.015(8) -0.021(7)
Cl1 0.071(4) 0.221(11) 0.150(8) -0.064(8) -0.011(5) -0.021(6)

loop_
_atom_type_symbol
_atom_type_description
_atom_type_scat_dispersion_real
_atom_type_scat_dispersion_imag
_atom_type_scat_source
C C 0.0033 0.0016 'International Tables Vol C Tables 4.2.6.8 and 6.1.1.4'
H H 0.0000 0.0000 'International Tables Vol C Tables 4.2.6.8 and 6.1.1.4'
Au Au -2.0133 8.8022 'International Tables Vol C Tables 4.2.6.8 and 6.1.1.4'
Fe Fe 0.3463 0.8444 'International Tables Vol C Tables 4.2.6.8 and 6.1.1.4'
N N 0.0061 0.0033 'International Tables Vol C Tables 4.2.6.8 and 6.1.1.4'
O O 0.0106 0.0060 'International Tables Vol C Tables 4.2.6.8 and 6.1.1.4'
Cl Cl 0.1484 0.1585 'International Tables Vol C Tables 4.2.6.8 and 6.1.1.4'

loop_
_geom_angle_atom_site_label_1
_geom_angle_atom_site_label_2
_geom_angle_atom_site_label_3
_geom_angle
_geom_angle_site_symmetry_1
_geom_angle_site_symmetry_3
N1 C1 Au1 176.4(18) . .
C3 C2 C6 110.9(16) . .
C3 C2 N1 122.6(16) . .
C6 C2 N1 126.4(17) . .
C3 C2 Fe1 69.2(9) . .
C6 C2 Fe1 71.8(9) . .
N1 C2 Fe1 122.8(13) . .
C2 C3 C4 106.0(16) . .
C2 C3 Fe1 70.5(9) . .
C4 C3 Fe1 72.5(10) . .
C2 C3 H3A 127.0 . .
C4 C3 H3A 127.0 . .
Fe1 C3 H3A 121.9 . .
C5 C4 C3 103(2) . .
C5 C4 Fe1 67.1(13) . .
C3 C4 Fe1 66.2(12) . .
C5 C4 H4A 128.3 . .
C3 C4 H4A 128.3 . .
Fe1 C4 H4A 129.7 . .
C6 C5 C4 115(2) . .
C6 C5 Fe1 73.8(14) . .
C4 C5 Fe1 73.0(13) . .
C6 C5 H5A 122.3 . .
C4 C5 H5A 122.3 . .
Fe1 C5 H5A 122.3 . .
C5 C6 C2 104.1(17) . .
C5 C6 Fe1 68.7(12) . .
C2 C6 Fe1 67.8(10) . .
C5 C6 H6A 128.0 . .
C2 C6 H6A 128.0 . .
Fe1 C6 H6A 127.1 . .
N2 C7 C8 128.7(17) . .
N2 C7 C11 123.2(18) . .
C8 C7 C11 108.2(16) . .
N2 C7 Fe1 127.7(12) . .
C8 C7 Fe1 70.4(11) . .
C11 C7 Fe1 68.4(10) . .
C9 C8 C7 107.2(16) . .
C9 C8 Fe1 69.2(10) . .
C7 C8 Fe1 69.1(10) . .
C9 C8 H8A 126.4 . .
C7 C8 H8A 126.4 . .
Fe1 C8 H8A 126.9 . .
C8 C9 C10 110.1(18) . .
C8 C9 Fe1 70.3(10) . .
C10 C9 Fe1 70.8(10) . .
C8 C9 H9A 125.0 . .
C10 C9 H9A 125.0 . .
Fe1 C9 H9A 125.5 . .
C11 C10 C9 106.5(16) . .
C11 C10 Fe1 67.8(9) . .
C9 C10 Fe1 68.0(9) . .
C11 C10 H10A 126.8 . .
C9 C10 H10A 126.8 . .
Fe1 C10 H10A 128.9 . .
C10 C11 C7 108.0(16) . .
C10 C11 Fe1 71.8(11) . .
C7 C11 Fe1 69.3(10) . .
C10 C11 H11A 126.0 . .
C7 C11 H11A 126.0 . .
Fe1 C11 H11A 124.5 . .
N2 C12 Au2 174.9(16) . .
C14 C13 Au1 179.0(18) . .
C13 C14 C15 175(2) . .
C20 C15 C16 117.8(16) . .
C20 C15 C14 121.3(17) . .
C16 C15 C14 120.7(17) . .
C17 C16 C15 118.9(17) . .
C17 C16 H16A 120.6 . .
C15 C16 H16A 120.6 . .
C16 C17 C18 123.0(18) . .
C16 C17 H17A 118.5 . .
C18 C17 H17A 118.5 . .
O1 C18 C17 125.7(16) . .
O1 C18 C19 114.9(16) . .
C17 C18 C19 119.3(17) . .
C18 C19 C20 118.5(16) . .
C18 C19 H19A 120.7 . .
C20 C19 H19A 120.7 . .
C19 C20 C15 122.3(15) . .
C19 C20 H20A 118.9 . .
C15 C20 H20A 118.9 . .
O1 C21 H21A 109.5 . .
O1 C21 H21B 109.5 . .
H21A C21 H21B 109.5 . .
O1 C21 H21C 109.5 . .
H21A C21 H21C 109.5 . .
H21B C21 H21C 109.5 . .
C23 C22 Au2 171.3(17) . .
C22 C23 C24 178(2) . .
C23 C24 C25 121.4(17) . .
C23 C24 C29 122.8(15) . .
C25 C24 C29 115.7(16) . .
C24 C25 C26 121.7(16) . .
C24 C25 H25A 119.1 . .
C26 C25 H25A 119.1 . .
C27 C26 C25 122.4(16) . .
C27 C26 H26A 118.8 . .
C25 C26 H26A 118.8 . .
O2 C27 C26 128.2(16) . .
O2 C27 C28 113.8(16) . .
C26 C27 C28 118.0(18) . .
C29 C28 C27 120.4(16) . .
C29 C28 H28A 119.8 . .
C27 C28 H28A 119.8 . .
C28 C29 C24 121.6(15) . .
C28 C29 H29A 119.2 . .
C24 C29 H29A 119.2 . .
O2 C30 H30A 109.5 . .
O2 C30 H30B 109.5 . .
H30A C30 H30B 109.5 . .
O2 C30 H30C 109.5 . .
H30A C30 H30C 109.5 . .
H30B C30 H30C 109.5 . .
C1 Au1 C13 178.4(8) . .
C12 Au2 C22 178.7(7) . .
C3 Fe1 C11 160.3(7) . .
C3 Fe1 C5 67.6(8) . .
C11 Fe1 C5 120.6(8) . .
C3 Fe1 C2 40.3(7) . .
C11 Fe1 C2 123.7(8) . .
C5 Fe1 C2 64.6(9) . .
C3 Fe1 C7 123.6(8) . .
C11 Fe1 C7 42.4(7) . .
C5 Fe1 C7 157.7(10) . .
C2 Fe1 C7 109.9(8) . .
C3 Fe1 C9 123.4(8) . .
C11 Fe1 C9 68.7(8) . .
C5 Fe1 C9 124.6(10) . .
C2 Fe1 C9 160.6(7) . .
C7 Fe1 C9 68.0(8) . .
C3 Fe1 C8 108.3(8) . .
C11 Fe1 C8 69.9(7) . .
C5 Fe1 C8 160.6(10) . .
C2 Fe1 C8 125.4(7) . .
C7 Fe1 C8 40.5(7) . .
C9 Fe1 C8 40.5(7) . .
C3 Fe1 C10 158.8(8) . .
C11 Fe1 C10 40.4(7) . .
C5 Fe1 C10 107.3(8) . .
C2 Fe1 C10 157.8(7) . .
C7 Fe1 C10 69.1(7) . .
C9 Fe1 C10 41.2(7) . .
C8 Fe1 C10 69.2(7) . .
C3 Fe1 C6 69.0(8) . .
C11 Fe1 C6 105.9(7) . .
C5 Fe1 C6 37.6(9) . .
C2 Fe1 C6 40.5(7) . .
C7 Fe1 C6 123.9(8) . .
C9 Fe1 C6 157.0(8) . .
C8 Fe1 C6 160.7(8) . .
C10 Fe1 C6 120.4(8) . .
C3 Fe1 C4 41.3(8) . .
C11 Fe1 C4 155.8(7) . .
C5 Fe1 C4 39.9(9) . .
C2 Fe1 C4 66.8(8) . .
C7 Fe1 C4 160.8(8) . .
C9 Fe1 C4 108.3(8) . .
C8 Fe1 C4 124.5(8) . .
C10 Fe1 C4 121.5(8) . .
C6 Fe1 C4 67.0(8) . .
C1 N1 C2 175.9(19) . .
C12 N2 C7 178.3(19) . .
C18 O1 C21 119.0(15) . .
C27 O2 C30 116.5(15) . .
C31 Cl1 C31 68(3) . 2_356
Cl1 C31 Cl1 112(3) . 2_356
Cl1 C31 H31A 109.2 . .
Cl1 C31 H31A 109.2 2_356 .
Cl1 C31 H31B 109.2 . .
Cl1 C31 H31B 109.2 2_356 .
H31A C31 H31B 107.9 . .

loop_
_geom_bond_atom_site_label_1
_geom_bond_atom_site_label_2
_geom_bond_distance
_geom_bond_site_symmetry_2
C1 N1 1.19(3) .
C1 Au1 1.95(3) .
C2 C3 1.40(2) .
C2 C6 1.43(3) .
C2 N1 1.43(2) .
C2 Fe1 2.034(15) .
C3 C4 1.46(3) .
C3 Fe1 2.017(16) .
C3 H3A 0.9500 .
C4 C5 1.41(3) .
C4 Fe1 2.10(2) .
C4 H4A 0.9500 .
C5 C6 1.32(3) .
C5 Fe1 2.03(2) .
C5 H5A 0.9500 .
C6 Fe1 2.087(17) .
C6 H6A 0.9500 .
C7 N2 1.38(2) .
C7 C8 1.41(3) .
C7 C11 1.46(2) .
C7 Fe1 2.033(19) .
C8 C9 1.41(3) .
C8 Fe1 2.050(18) .
C8 H8A 0.9500 .
C9 C10 1.44(3) .
C9 Fe1 2.036(17) .
C9 H9A 0.9500 .
C10 C11 1.41(2) .
C10 Fe1 2.073(15) .
C10 H10A 0.9500 .
C11 Fe1 2.020(18) .
C11 H11A 0.9500 .
C12 N2 1.19(2) .
C12 Au2 1.94(2) .
C13 C14 1.17(3) .
C13 Au1 2.01(3) .
C14 C15 1.46(3) .
C15 C20 1.41(2) .
C15 C16 1.42(3) .
C16 C17 1.38(3) .
C16 H16A 0.9500 .
C17 C18 1.38(2) .
C17 H17A 0.9500 .
C18 O1 1.38(2) .
C18 C19 1.40(2) .
C19 C20 1.40(3) .
C19 H19A 0.9500 .
C20 H20A 0.9500 .
C21 O1 1.46(2) .
C21 H21A 0.9800 .
C21 H21B 0.9800 .
C21 H21C 0.9800 .
C22 C23 1.22(3) .
C22 Au2 1.99(2) .
C23 C24 1.41(3) .
C24 C25 1.42(2) .
C24 C29 1.44(2) .
C25 C26 1.42(3) .
C25 H25A 0.9500 .
C26 C27 1.36(3) .
C26 H26A 0.9500 .
C27 O2 1.34(2) .
C27 C28 1.43(2) .
C28 C29 1.42(3) .
C28 H28A 0.9500 .
C29 H29A 0.9500 .
C30 O2 1.47(2) .
C30 H30A 0.9800 .
C30 H30B 0.9800 .
C30 H30C 0.9800 .
Au1 Au1 3.5921(16) 2_565
Au2 Au2 3.5576(15) 2_566
Au1 Au2 3.6219(12) .
Cl1 C31 1.75(3) .
Cl1 C31 1.78(3) 2_356
C31 Cl1 1.78(3) 2_356
C31 H31A 0.9900 .
C31 H31B 0.9900 .
